data_9006546
loop_
_publ_author_name
'Miletich, R.'
'Allan, D. R.'
'Angel, R. J.'

_publ_section_title
;
 Structural control of polyhedral compression in synthetic braunite,
 Mn2+Mn3+6O8SiO4
 Sample: P = 5.63 GPa
;
_journal_name_full 'Physics and Chemistry of Minerals'
_journal_page_first 183
_journal_page_last 192
_journal_paper_doi 10.1007/s002690050101
_journal_volume 25
_journal_year 1998
_chemical_formula_sum 'Mn7 O12 Si'
_chemical_name_mineral Braunite
_space_group_IT_number 142
_symmetry_space_group_name_Hall '-I 4bd 2c'
_symmetry_space_group_name_H-M 'I 41/a c d :2'
_cell_angle_alpha 90
_cell_angle_beta 90
_cell_angle_gamma 90
_cell_length_a 9.3309
_cell_length_b 9.3309
_cell_length_c 18.5455
_cell_formula_units_Z 8
_cell_volume 1614.677
_database_code_amcsd 0008128
_diffrn_ambient_pressure 5.63e+06
_exptl_crystal_density_diffrn 4.975
_cod_original_sg_symbol_H-M 'I 41/a c d'
_cod_original_formula_sum 'Mn7 Si O12'
_cod_database_code 9006546

loop_
_space_group_symop_operation_xyz
x,y,z
1/2+x,1/2+y,1/2+z
1/4-y,3/4-x,3/4+z
3/4-y,1/4-x,1/4+z
1/4+y,3/4+x,3/4-z
3/4+y,1/4+x,1/4-z
1/4+y,3/4-x,1/4-z
3/4+y,1/4-x,3/4-z
1/4-y,3/4+x,1/4+z
3/4-y,1/4+x,3/4+z
1/2+x,-y,z
+x,1/2-y,1/2+z
1/2-x,y,-z
-x,1/2+y,1/2-z
1/2+x,y,1/2-z
+x,1/2+y,-z
1/2-x,-y,1/2+z
-x,1/2-y,+z
1/4+y,1/4+x,1/4+z
3/4+y,3/4+x,3/4+z
1/4-y,1/4-x,1/4-z
3/4-y,3/4-x,3/4-z
1/4-y,1/4+x,3/4-z
3/4-y,3/4+x,1/4-z
1/4+y,1/4-x,3/4+z
3/4+y,3/4-x,1/4+z
-x,y,1/2+z
1/2-x,1/2+y,+z
x,-y,1/2-z
1/2+x,1/2-y,-z
-x,-y,-z
1/2-x,1/2-y,1/2-z

loop_
_atom_site_aniso_label
_atom_site_aniso_U_11
_atom_site_aniso_U_22
_atom_site_aniso_U_33
_atom_site_aniso_U_12
_atom_site_aniso_U_13
_atom_site_aniso_U_23
Mn1 0.01420 0.01420 0.01638 -0.00225 0.00000 0.00000
Mn2 0.00962 0.01094 0.01272 -0.00287 -0.00114 0.00053
Mn3 0.00970 0.00790 0.01185 0.00000 0.00245 0.00000
Mn4 0.01098 0.01098 0.01237 -0.00013 0.00035 0.00035
Si 0.01059 0.01059 0.01446 0.00000 0.00000 0.00000

loop_
_atom_site_label
_atom_site_fract_x
_atom_site_fract_y
_atom_site_fract_z
_atom_site_U_iso_or_equiv
Mn1 0.00000 0.25000 0.12500 0.01520
Mn2 0.00000 0.00000 0.00000 0.01115
Mn3 0.25000 0.21645 0.00000 0.00975
Mn4 0.23277 0.48277 0.12500 0.01140
Si 0.00000 0.25000 0.37500 0.01191
O1 0.15033 0.85425 0.94610 0.01203
O2 0.14437 0.07238 0.05742 0.01178
O3 0.08029 0.13196 0.92564 0.01241

loop_
_cod_related_entry_id
_cod_related_entry_database
_cod_related_entry_code
1 AMCSD 0008128
